data_2215062
loop_
_publ_author_name
'Zhang, Xiu-Ling'
'An, Ning'
'Qiu, Yu-E.'
'Zhang, Cun-Lan'
'Wang, Yi-Chun'

_publ_section_title Poly[bis(\m~2~-5-thioxo-1<i>H</i>-1,2,4-thiadiazole-3-thiolato-\k^2^<i>S</i>^3^:<i>S</i>^5^)zinc(II)]
_journal_coeditor_code CI2441
_journal_issue 9
_journal_name_full 'Acta Crystallographica Section E'
_journal_page_first m2432
_journal_page_last m2433
_journal_paper_doi 10.1107/S1600536807041797
_journal_volume 63
_journal_year 2007
_chemical_formula_iupac '[Zn (C2 H N2 S3)2]'
_chemical_formula_moiety 'C4 H2 N4 S6 Zn'
_chemical_formula_sum 'C4 H2 N4 S6 Zn'
_chemical_formula_weight 363.83
_chemical_name_systematic Poly[bis(\m~2~-5-thioxo-1H-1,2,4-thiadiazole-3-thiolato-\k^2^S^3^:S^5^)zinc(II)]
_space_group_IT_number 60
_symmetry_cell_setting orthorhombic
_symmetry_space_group_name_Hall '-P 2n 2ab'
_symmetry_space_group_name_H-M 'P b c n'
_atom_sites_solution_hydrogens geom
_atom_sites_solution_primary direct
_atom_sites_solution_secondary difmap
_cell_angle_alpha 90.00
_cell_angle_beta 90.00
_cell_angle_gamma 90.00
_cell_formula_units_Z 4
_cell_length_a 12.983(3)
_cell_length_b 11.448(2)
_cell_length_c 7.6035(15)
_cell_measurement_reflns_used 9116
_cell_measurement_temperature 293(2)
_cell_measurement_theta_max 27.52
_cell_measurement_theta_min 3.11
_cell_volume 1130.1(4)
_computing_cell_refinement 'SAINT (Bruker, 1998)'
_computing_data_collection 'SMART (Bruker, 1998)'
_computing_data_reduction SAINT
_computing_molecular_graphics 'SHELXTL (Bruker, 1998)'
_computing_publication_material SHELXL97
_computing_structure_refinement 'SHELXL97 (Sheldrick, 1997)'
_computing_structure_solution 'SHELXS97 (Sheldrick, 1997)'
_diffrn_ambient_temperature 293(2)
_diffrn_measured_fraction_theta_full 0.999
_diffrn_measured_fraction_theta_max 0.999
_diffrn_measurement_device_type 'Bruker SMART 1000 CCD area-detector'
_diffrn_measurement_method '\f and \w'
_diffrn_radiation_monochromator graphite
_diffrn_radiation_source 'fine-focus sealed tube'
_diffrn_radiation_type MoK\a
_diffrn_radiation_wavelength 0.71073
_diffrn_reflns_av_R_equivalents 0.0297
_diffrn_reflns_av_sigmaI/netI 0.0169
_diffrn_reflns_limit_h_max 16
_diffrn_reflns_limit_h_min -16
_diffrn_reflns_limit_k_max 14
_diffrn_reflns_limit_k_min -14
_diffrn_reflns_limit_l_max 9
_diffrn_reflns_limit_l_min -8
_diffrn_reflns_number 10211
_diffrn_reflns_theta_full 27.48
_diffrn_reflns_theta_max 27.48
_diffrn_reflns_theta_min 3.14
_diffrn_standards_number 0
_exptl_absorpt_coefficient_mu 3.248
_exptl_absorpt_correction_T_max 1.0000
_exptl_absorpt_correction_T_min 0.8627
_exptl_absorpt_correction_type multi-scan
_exptl_absorpt_process_details '(SADABS; Bruker, 1998)'
_exptl_crystal_colour Colourless
_exptl_crystal_density_diffrn 2.138
_exptl_crystal_density_method 'not measured'
_exptl_crystal_description Block
_exptl_crystal_F_000 720
_exptl_crystal_size_max 0.20
_exptl_crystal_size_mid 0.12
_exptl_crystal_size_min 0.10
_refine_diff_density_max 0.344
_refine_diff_density_min -0.315
_refine_ls_extinction_method none
_refine_ls_goodness_of_fit_ref 1.075
_refine_ls_hydrogen_treatment mixed
_refine_ls_matrix_type full
_refine_ls_number_parameters 73
_refine_ls_number_reflns 1298
_refine_ls_number_restraints 1
_refine_ls_restrained_S_all 1.075
_refine_ls_R_factor_all 0.0211
_refine_ls_R_factor_gt 0.0189
_refine_ls_shift/su_max 0.001
_refine_ls_shift/su_mean 0.000
_refine_ls_structure_factor_coef Fsqd
_refine_ls_weighting_details 'calc w=1/[\s^2^(Fo^2^)+(0.0201P)^2^+0.66P] where P=(Fo^2^+2Fc^2^)/3'
_refine_ls_weighting_scheme calc
_refine_ls_wR_factor_gt 0.0459
_refine_ls_wR_factor_ref 0.0468
_reflns_number_gt 1213
_reflns_number_total 1298
_reflns_threshold_expression I>2\s(I)
_cod_data_source_file ci2441.cif
_cod_data_source_block I
_cod_database_code 2215062
_cod_database_fobs_code 2215062

loop_
_symmetry_equiv_pos_as_xyz
'x, y, z'
'-x+1/2, -y+1/2, z+1/2'
'-x, y, -z+1/2'
'x+1/2, -y+1/2, -z'
'-x, -y, -z'
'x-1/2, y-1/2, -z-1/2'
'x, -y, z-1/2'
'-x-1/2, y-1/2, z'

loop_
_atom_site_type_symbol
_atom_site_label
_atom_site_fract_x
_atom_site_fract_y
_atom_site_fract_z
_atom_site_U_iso_or_equiv
_atom_site_adp_type
_atom_site_calc_flag
_atom_site_refinement_flags
_atom_site_occupancy
Zn Zn1 0.5000 0.16347(3) 0.2500 0.02437(9) Uani d S 1
S S2 0.47751(3) 0.28669(5) 0.00481(7) 0.03425(13) Uani d . 1
S S1 0.64938(3) 0.44469(4) -0.11880(7) 0.03453(13) Uani d . 1
S S3 0.85977(3) 0.46238(4) -0.28194(6) 0.02663(11) Uani d . 1
N N1 0.66827(11) 0.23028(13) -0.1150(2) 0.0291(3) Uani d D 1
N N5 0.76058(11) 0.26501(13) -0.1854(2) 0.0297(3) Uani d . 1
C C2 0.76163(12) 0.37822(15) -0.1961(2) 0.0223(3) Uani d . 1
C C1 0.59931(13) 0.30944(15) -0.0721(2) 0.0248(3) Uani d . 1
H H1 0.6565(19) 0.1542(9) -0.109(4) 0.058(8) Uiso d D 1

loop_
_atom_site_aniso_label
_atom_site_aniso_U_11
_atom_site_aniso_U_22
_atom_site_aniso_U_33
_atom_site_aniso_U_12
_atom_site_aniso_U_13
_atom_site_aniso_U_23
Zn1 0.02160(14) 0.02878(16) 0.02272(15) 0.000 -0.00047(10) 0.000
S2 0.0217(2) 0.0482(3) 0.0329(3) 0.00767(18) 0.00397(18) 0.0153(2)
S1 0.0295(2) 0.0264(2) 0.0477(3) 0.00416(17) 0.0111(2) -0.00510(19)
S3 0.0236(2) 0.0240(2) 0.0323(2) 0.00054(15) 0.00432(17) 0.00029(16)
N1 0.0241(7) 0.0247(7) 0.0386(8) 0.0021(6) 0.0049(6) 0.0062(6)
N5 0.0232(7) 0.0263(8) 0.0395(8) 0.0037(6) 0.0069(7) 0.0030(6)
C2 0.0201(7) 0.0256(8) 0.0211(7) 0.0029(6) 0.0005(6) -0.0027(6)
C1 0.0239(8) 0.0303(8) 0.0203(8) 0.0023(6) -0.0010(6) 0.0037(6)

loop_
_atom_type_symbol
_atom_type_description
_atom_type_scat_dispersion_real
_atom_type_scat_dispersion_imag
_atom_type_scat_source
C C 0.0033 0.0016 'International Tables Vol C Tables 4.2.6.8 and 6.1.1.4'
H H 0.0000 0.0000 'International Tables Vol C Tables 4.2.6.8 and 6.1.1.4'
N N 0.0061 0.0033 'International Tables Vol C Tables 4.2.6.8 and 6.1.1.4'
O O 0.0106 0.0060 'International Tables Vol C Tables 4.2.6.8 and 6.1.1.4'
Zn Zn 0.2839 1.4301 'International Tables Vol C Tables 4.2.6.8 and 6.1.1.4'
S S 0.1246 0.1234 'International Tables Vol C Tables 4.2.6.8 and 6.1.1.4'

loop_
_geom_angle_atom_site_label_1
_geom_angle_atom_site_label_2
_geom_angle_atom_site_label_3
_geom_angle_site_symmetry_1
_geom_angle_site_symmetry_3
_geom_angle
_geom_angle_publ_flag
S3 Zn1 S3 4_455 2_655 103.78(3) yes
S3 Zn1 S2 4_455 3_655 112.572(17) ?
S3 Zn1 S2 2_655 3_655 110.807(17) ?
S3 Zn1 S2 4_455 . 110.807(18) yes
S3 Zn1 S2 2_655 . 112.572(17) yes
S2 Zn1 S2 3_655 . 106.44(3) yes
C1 S2 Zn1 . . 104.35(6) ?
C1 S1 C2 . . 89.58(8) ?
C2 S3 Zn1 . 2_654 101.07(6) ?
C1 N1 N5 . . 119.47(15) ?
C1 N1 H1 . . 123.2(17) ?
N5 N1 H1 . . 117.1(17) ?
C2 N5 N1 . . 108.84(14) ?
N5 C2 S3 . . 126.06(12) ?
N5 C2 S1 . . 113.90(12) ?
S3 C2 S1 . . 120.02(10) ?
N1 C1 S2 . . 127.66(14) ?
N1 C1 S1 . . 108.20(12) ?
S2 C1 S1 . . 124.04(10) ?

loop_
_geom_bond_atom_site_label_1
_geom_bond_atom_site_label_2
_geom_bond_site_symmetry_2
_geom_bond_distance
_geom_bond_publ_flag
Zn1 S3 4_455 2.3343(6) no
Zn1 S3 2_655 2.3343(6) yes
Zn1 S2 3_655 2.3560(6) no
Zn1 S2 . 2.3560(6) yes
S2 C1 . 1.7060(17) ?
S1 C1 . 1.7164(18) ?
S1 C2 . 1.7458(16) ?
S3 C2 . 1.7258(17) ?
S3 Zn1 2_654 2.3343(6) no
N1 C1 . 1.315(2) ?
N1 N5 . 1.371(2) no
N1 H1 . 0.885(10) no
N5 C2 . 1.299(2) ?

loop_
_geom_hbond_atom_site_label_D
_geom_hbond_atom_site_label_H
_geom_hbond_atom_site_label_A
_geom_hbond_site_symmetry_A
_geom_hbond_distance_DH
_geom_hbond_distance_HA
_geom_hbond_distance_DA
_geom_hbond_angle_DHA
_geom_hbond_publ_flag
N1 H1 S3 8_755 0.890(10) 2.57(2) 3.339(2) 146(2) yes
N1 H1 S3 2_655 0.890(10) 2.83(2) 3.378(2) 121(2) yes

loop_
_geom_torsion_atom_site_label_1
_geom_torsion_atom_site_label_2
_geom_torsion_atom_site_label_3
_geom_torsion_atom_site_label_4
_geom_torsion_site_symmetry_1
_geom_torsion
S3 Zn1 S2 C1 4_455 -147.61(7)
S3 Zn1 S2 C1 2_655 -31.90(7)
S2 Zn1 S2 C1 3_655 89.68(7)
C1 N1 N5 C2 . 0.2(2)
N1 N5 C2 S3 . -178.01(13)
N1 N5 C2 S1 . 0.31(19)
Zn1 S3 C2 N5 2_654 -23.57(17)
Zn1 S3 C2 S1 2_654 158.20(8)
C1 S1 C2 N5 . -0.51(14)
C1 S1 C2 S3 . 177.92(11)
N5 N1 C1 S2 . 175.91(13)
N5 N1 C1 S1 . -0.5(2)
Zn1 S2 C1 N1 . 53.89(17)
Zn1 S2 C1 S1 . -130.19(10)
C2 S1 C1 N1 . 0.55(13)
C2 S1 C1 S2 . -176.05(12)
